data_8102787
loop_
_publ_author_name
'Ya-Zhou Xu'
'Wei-Ping Tang'

_publ_section_title
;
 Crystal structure of
 catena-bis(5-methylisophthalato)-bis[2,5-bis(4-pyridyl)-1,3,4-thiadiazole]dimanganese(II)
 --- 2,5-bis(4-pyridyl)-1,3,4-thiadiazole --- water,
 Mn2(C9H6O4)2(C12H8N4S)2 &#x00B7; C12H8N4S &#x00B7; H2O
;
_journal_issue 3
_journal_name_full 'Zeitschrift f\"ur Kristallographie - New Crystal Structures'
_journal_page_first 543
_journal_volume 225
_journal_year 2010
_chemical_formula_sum 'C54 H38 Mn2 N12 O9 S3'
_chemical_formula_weight 1205.02
_space_group_IT_number 14
_symmetry_cell_setting monoclinic
_symmetry_space_group_name_Hall '-P 2ybc'
_symmetry_space_group_name_H-M 'P 1 21/c 1'
_atom_sites_solution_hydrogens geom
_atom_sites_solution_primary direct
_atom_sites_solution_secondary difmap
_audit_creation_method SHELXL-97
_cell_angle_alpha 90.00
_cell_angle_beta 102.4240(10)
_cell_angle_gamma 90.00
_cell_formula_units_Z 4
_cell_length_a 10.1889(9)
_cell_length_b 30.705(3)
_cell_length_c 17.2285(15)
_cell_measurement_reflns_used 6595
_cell_measurement_temperature 295(2)
_cell_measurement_theta_max 27.12
_cell_measurement_theta_min 2.33
_cell_volume 5263.7(8)
_computing_cell_refinement 'Bruker SMART'
_computing_data_collection 'Bruker SMART'
_computing_data_reduction 'Bruker SAINT'
_computing_molecular_graphics 'Bruker SHELXTL'
_computing_publication_material 'Bruker SHELXTL'
_computing_structure_refinement 'SHELXL-97 (Sheldrick, 1997)'
_computing_structure_solution 'SHELXS-97 (Sheldrick, 1990)'
_diffrn_ambient_temperature 295(2)
_diffrn_measured_fraction_theta_full 0.998
_diffrn_measured_fraction_theta_max 0.998
_diffrn_measurement_device_type 'CCD area detector'
_diffrn_measurement_method 'phi and omega scans'
_diffrn_radiation_monochromator graphite
_diffrn_radiation_source 'fine-focus sealed tube'
_diffrn_radiation_type MoK\a
_diffrn_radiation_wavelength 0.71073
_diffrn_reflns_av_R_equivalents 0.0498
_diffrn_reflns_av_sigmaI/netI 0.0426
_diffrn_reflns_limit_h_max 12
_diffrn_reflns_limit_h_min -11
_diffrn_reflns_limit_k_max 37
_diffrn_reflns_limit_k_min -37
_diffrn_reflns_limit_l_max 20
_diffrn_reflns_limit_l_min -20
_diffrn_reflns_number 39810
_diffrn_reflns_theta_full 25.50
_diffrn_reflns_theta_max 25.50
_diffrn_reflns_theta_min 2.33
_exptl_absorpt_coefficient_mu 0.669
_exptl_absorpt_correction_T_max 0.9034
_exptl_absorpt_correction_T_min 0.8088
_exptl_absorpt_correction_type multi-scan
_exptl_absorpt_process_details sadabs
_exptl_crystal_colour yellow
_exptl_crystal_density_diffrn 1.521
_exptl_crystal_density_method 'not measured'
_exptl_crystal_description block
_exptl_crystal_F_000 2464
_exptl_crystal_size_max 0.33
_exptl_crystal_size_mid 0.22
_exptl_crystal_size_min 0.16
_refine_diff_density_max 0.778
_refine_diff_density_min -0.420
_refine_diff_density_rms 0.063
_refine_ls_extinction_method none
_refine_ls_goodness_of_fit_ref 1.039
_refine_ls_hydrogen_treatment constr
_refine_ls_matrix_type full
_refine_ls_number_parameters 723
_refine_ls_number_reflns 9794
_refine_ls_number_restraints 0
_refine_ls_restrained_S_all 1.039
_refine_ls_R_factor_all 0.0847
_refine_ls_R_factor_gt 0.0507
_refine_ls_shift/su_max 0.001
_refine_ls_shift/su_mean 0.000
_refine_ls_structure_factor_coef Fsqd
_refine_ls_weighting_details 'calc w=1/[\s^2^(Fo^2^)+(0.0502P)^2^+5.9295P] where P=(Fo^2^+2Fc^2^)/3'
_refine_ls_weighting_scheme calc
_refine_ls_wR_factor_gt 0.1156
_refine_ls_wR_factor_ref 0.1330
_reflns_number_gt 6526
_reflns_number_total 9794
_reflns_threshold_expression >2sigma(I)
_cod_data_source_file 1267-3091.cff
_cod_data_source_block a
_cod_depositor_comments
;
The following automatic conversions were performed:
'_symmetry_cell_setting' value 'Monoclinic' changed to 'monoclinic'
according to '/home/saulius/struct/CIF-dictionaries/cif_core.dic'
dictionary named 'cif_core.dic' version 2.4.1 from 2010-06-29.

Automatic conversion script
Id: cif_fix_enum 1555 2011-01-17 13:19:09Z saulius 
;
_cod_original_cell_volume 5263.8(8)
_cod_original_sg_symbol_H-M P2(1)/c
_cod_database_code 8102787

loop_
_symmetry_equiv_pos_as_xyz
'x, y, z'
'-x, y+1/2, -z+1/2'
'-x, -y, -z'
'x, -y-1/2, z-1/2'

loop_
_atom_site_label
_atom_site_type_symbol
_atom_site_fract_x
_atom_site_fract_y
_atom_site_fract_z
_atom_site_U_iso_or_equiv
_atom_site_adp_type
_atom_site_occupancy
_atom_site_symmetry_multiplicity
_atom_site_calc_flag
_atom_site_refinement_flags
_atom_site_disorder_assembly
_atom_site_disorder_group
Mn1 Mn 0.36867(5) 0.936608(17) 0.81333(3) 0.02674(14) Uani 1 1 d . . .
Mn2 Mn 0.61141(4) 0.936712(17) 0.65446(3) 0.02635(14) Uani 1 1 d . . .
S1 S 0.57139(11) 1.18799(3) 0.64870(6) 0.0441(3) Uani 1 1 d . . .
S2 S 0.64008(10) 0.68747(3) 0.69623(6) 0.0386(2) Uani 1 1 d . . .
S3 S 0.01335(12) 0.24559(4) 0.78759(8) 0.0627(3) Uani 1 1 d . . .
O1 O 0.3310(2) 0.94591(9) 0.68869(14) 0.0398(6) Uani 1 1 d . . .
O2 O 0.4143(2) 0.93965(8) 0.58080(14) 0.0366(6) Uani 1 1 d . . .
O3 O -0.1701(2) 0.93396(10) 0.65747(15) 0.0467(7) Uani 1 1 d . . .
O4 O -0.3001(2) 0.93968(10) 0.53954(15) 0.0486(7) Uani 1 1 d . . .
O5 O 0.5652(2) 0.93144(8) 0.88808(13) 0.0336(6) Uani 1 1 d . . .
O6 O 0.6480(2) 0.92912(8) 0.77970(14) 0.0387(6) Uani 1 1 d . . .
O7 O 1.2794(2) 0.93868(10) 0.92571(15) 0.0512(8) Uani 1 1 d . . .
O8 O 1.1490(2) 0.93335(10) 0.80851(16) 0.0534(8) Uani 1 1 d . . .
N1 N 0.6074(3) 1.01015(9) 0.67146(17) 0.0324(7) Uani 1 1 d . . .
N2 N 0.6846(3) 1.16137(10) 0.7866(2) 0.0450(8) Uani 1 1 d . . .
N3 N 0.6890(3) 1.20560(10) 0.79127(19) 0.0436(8) Uani 1 1 d . . .
N4 N 0.6291(3) 1.36291(9) 0.70119(17) 0.0333(7) Uani 1 1 d . . .
N5 N 0.5954(3) 0.86290(10) 0.64650(17) 0.0370(7) Uani 1 1 d . . .
N6 N 0.5209(4) 0.70706(11) 0.55515(19) 0.0611(11) Uani 1 1 d . . .
N7 N 0.5224(4) 0.66241(11) 0.55819(19) 0.0608(11) Uani 1 1 d . . .
N8 N 0.6007(3) 0.51068(9) 0.67386(16) 0.0329(7) Uani 1 1 d . . .
N9 N 0.2244(6) 0.2383(3) 1.1048(4) 0.122(2) Uani 1 1 d . . .
N10 N 0.0454(5) 0.16727(16) 0.8370(3) 0.0770(12) Uani 1 1 d . . .
N11 N -0.0015(4) 0.16457(15) 0.7563(3) 0.0729(12) Uani 1 1 d . . .
N12 N -0.1789(5) 0.2145(2) 0.4731(3) 0.1006(17) Uani 1 1 d . . .
C1 C 0.3172(3) 0.94288(10) 0.6151(2) 0.0269(7) Uani 1 1 d . . .
C2 C 0.1778(3) 0.94300(11) 0.56361(19) 0.0275(7) Uani 1 1 d . . .
C3 C 0.0654(3) 0.94018(11) 0.59718(19) 0.0287(7) Uani 1 1 d . . .
H3 H 0.0755 0.9384 0.6520 0.034 Uiso 1 1 calc R . .
C4 C -0.0624(3) 0.94010(12) 0.5478(2) 0.0319(8) Uani 1 1 d . . .
C5 C -0.0768(3) 0.94360(12) 0.4661(2) 0.0372(9) Uani 1 1 d . . .
H5 H -0.1626 0.9437 0.4337 0.045 Uiso 1 1 calc R . .
C6 C 0.0340(3) 0.94699(13) 0.4314(2) 0.0369(9) Uani 1 1 d . . .
C7 C 0.1611(3) 0.94631(12) 0.4815(2) 0.0336(8) Uani 1 1 d . . .
H7 H 0.2367 0.9481 0.4595 0.040 Uiso 1 1 calc R . .
C8 C -0.1855(3) 0.93772(12) 0.5835(2) 0.0346(8) Uani 1 1 d . . .
C9 C 0.0194(4) 0.95140(16) 0.3423(2) 0.0515(11) Uani 1 1 d . . .
H9A H 0.1067 0.9511 0.3298 0.077 Uiso 1 1 calc R . .
H9B H -0.0248 0.9784 0.3248 0.077 Uiso 1 1 calc R . .
H9C H -0.0330 0.9276 0.3160 0.077 Uiso 1 1 calc R . .
C10 C 0.6618(3) 0.93149(10) 0.8535(2) 0.0266(7) Uani 1 1 d . . .
C11 C 0.8022(3) 0.93441(11) 0.90496(19) 0.0286(7) Uani 1 1 d . . .
C12 C 0.8196(3) 0.93898(12) 0.9864(2) 0.0346(8) Uani 1 1 d . . .
H12 H 0.7443 0.9398 1.0088 0.041 Uiso 1 1 calc R . .
C13 C 0.9468(3) 0.94241(13) 1.0358(2) 0.0381(9) Uani 1 1 d . . .
C14 C 1.0571(3) 0.94126(13) 1.0006(2) 0.0399(9) Uani 1 1 d . . .
H14 H 1.1430 0.9435 1.0324 0.048 Uiso 1 1 calc R . .
C15 C 1.0421(3) 0.93689(12) 0.9189(2) 0.0331(8) Uani 1 1 d . . .
C16 C 0.9143(3) 0.93392(11) 0.8702(2) 0.0319(8) Uani 1 1 d . . .
H16 H 0.9036 0.9316 0.8153 0.038 Uiso 1 1 calc R . .
C17 C 1.1648(3) 0.93622(12) 0.8827(2) 0.0368(9) Uani 1 1 d . . .
C18 C 0.9624(4) 0.94764(15) 1.1244(2) 0.0519(11) Uani 1 1 d . . .
H18A H 0.8798 0.9582 1.1356 0.078 Uiso 1 1 calc R . .
H18B H 1.0332 0.9680 1.1440 0.078 Uiso 1 1 calc R . .
H18C H 0.9843 0.9200 1.1499 0.078 Uiso 1 1 calc R . .
C19 C 0.6797(3) 1.02769(12) 0.7384(2) 0.0370(9) Uani 1 1 d . . .
H19 H 0.7281 1.0090 0.7765 0.044 Uiso 1 1 calc R . .
C20 C 0.6869(4) 1.07147(12) 0.7543(2) 0.0387(9) Uani 1 1 d . . .
H20 H 0.7385 1.0818 0.8019 0.046 Uiso 1 1 calc R . .
C21 C 0.6161(3) 1.10004(11) 0.6984(2) 0.0329(8) Uani 1 1 d . . .
C22 C 0.5402(4) 1.08270(13) 0.6291(2) 0.0410(9) Uani 1 1 d . . .
H22 H 0.4907 1.1009 0.5905 0.049 Uiso 1 1 calc R . .
C23 C 0.5384(4) 1.03815(12) 0.6175(2) 0.0373(9) Uani 1 1 d . . .
H23 H 0.4874 1.0270 0.5704 0.045 Uiso 1 1 calc R . .
C24 C 0.6275(4) 1.14706(12) 0.7161(2) 0.0383(9) Uani 1 1 d . . .
C25 C 0.6345(4) 1.22417(12) 0.7237(2) 0.0374(9) Uani 1 1 d . . .
C26 C 0.6306(3) 1.27238(12) 0.7144(2) 0.0342(8) Uani 1 1 d . . .
C27 C 0.5715(4) 1.29285(13) 0.6438(2) 0.0452(10) Uani 1 1 d . . .
H27 H 0.5313 1.2765 0.5996 0.054 Uiso 1 1 calc R . .
C28 C 0.5730(4) 1.33749(13) 0.6401(2) 0.0449(10) Uani 1 1 d . . .
H28 H 0.5327 1.3508 0.5924 0.054 Uiso 1 1 calc R . .
C29 C 0.6863(4) 1.34266(12) 0.7687(2) 0.0372(9) Uani 1 1 d . . .
H29 H 0.7267 1.3597 0.8119 0.045 Uiso 1 1 calc R . .
C30 C 0.6891(4) 1.29838(12) 0.7784(2) 0.0378(9) Uani 1 1 d . . .
H30 H 0.7294 1.2860 0.8269 0.045 Uiso 1 1 calc R . .
C31 C 0.6578(4) 0.83667(13) 0.7058(2) 0.0412(9) Uani 1 1 d . . .
H31 H 0.7060 0.8496 0.7520 0.049 Uiso 1 1 calc R . .
C32 C 0.6548(4) 0.79201(13) 0.7021(2) 0.0421(9) Uani 1 1 d . . .
H32 H 0.6984 0.7753 0.7450 0.050 Uiso 1 1 calc R . .
C33 C 0.5849(4) 0.77236(12) 0.6327(2) 0.0356(9) Uani 1 1 d . . .
C34 C 0.5194(4) 0.79889(13) 0.5720(2) 0.0463(10) Uani 1 1 d . . .
H34 H 0.4704 0.7867 0.5253 0.056 Uiso 1 1 calc R . .
C35 C 0.5269(4) 0.84328(13) 0.5810(2) 0.0449(10) Uani 1 1 d . . .
H35 H 0.4821 0.8606 0.5393 0.054 Uiso 1 1 calc R . .
C36 C 0.5774(4) 0.72451(12) 0.6228(2) 0.0397(9) Uani 1 1 d . . .
C37 C 0.5800(4) 0.64748(12) 0.6280(2) 0.0375(9) Uani 1 1 d . . .
C38 C 0.5883(4) 0.60021(12) 0.6447(2) 0.0341(8) Uani 1 1 d . . .
C39 C 0.6617(4) 0.58348(13) 0.7158(2) 0.0405(9) Uani 1 1 d . . .
H39 H 0.7087 0.6021 0.7546 0.049 Uiso 1 1 calc R . .
C40 C 0.6645(3) 0.53917(12) 0.7285(2) 0.0370(9) Uani 1 1 d . . .
H40 H 0.7125 0.5285 0.7768 0.044 Uiso 1 1 calc R . .
C41 C 0.5295(4) 0.52739(12) 0.6058(2) 0.0396(9) Uani 1 1 d . . .
H41 H 0.4836 0.5082 0.5677 0.047 Uiso 1 1 calc R . .
C42 C 0.5203(4) 0.57111(12) 0.5891(2) 0.0404(9) Uani 1 1 d . . .
H42 H 0.4690 0.5810 0.5411 0.048 Uiso 1 1 calc R . .
C43 C 0.1884(9) 0.1979(3) 1.0810(5) 0.140(4) Uani 1 1 d . . .
H43 H 0.1986 0.1761 1.1193 0.168 Uiso 1 1 calc R . .
C44 C 0.1370(7) 0.1866(2) 1.0029(4) 0.106(2) Uani 1 1 d . . .
H44 H 0.1179 0.1577 0.9890 0.128 Uiso 1 1 calc R . .
C45 C 0.1141(5) 0.2189(2) 0.9457(3) 0.0701(14) Uani 1 1 d . . .
C46 C 0.1470(5) 0.2606(2) 0.9693(3) 0.0808(17) Uani 1 1 d . . .
H46 H 0.1324 0.2834 0.9328 0.097 Uiso 1 1 calc R . .
C47 C 0.2035(6) 0.2686(3) 1.0499(4) 0.097(2) Uani 1 1 d . . .
H47 H 0.2274 0.2970 1.0653 0.117 Uiso 1 1 calc R . .
C48 C 0.0577(4) 0.20765(18) 0.8617(3) 0.0610(13) Uani 1 1 d . . .
C49 C -0.0228(4) 0.20275(17) 0.7223(3) 0.0595(12) Uani 1 1 d . . .
C50 C -0.0761(4) 0.20757(17) 0.6369(3) 0.0592(12) Uani 1 1 d . . .
C51 C -0.0886(6) 0.17153(19) 0.5883(3) 0.0796(16) Uani 1 1 d . . .
H51 H -0.0628 0.1441 0.6092 0.096 Uiso 1 1 calc R . .
C52 C -0.1404(7) 0.1769(2) 0.5077(4) 0.102(2) Uani 1 1 d . . .
H52 H -0.1486 0.1522 0.4757 0.122 Uiso 1 1 calc R . .
C53 C -0.1672(5) 0.2487(2) 0.5198(4) 0.0833(17) Uani 1 1 d . . .
H53 H -0.1946 0.2755 0.4968 0.100 Uiso 1 1 calc R . .
C54 C -0.1157(5) 0.24740(18) 0.6025(3) 0.0673(14) Uani 1 1 d . . .
H54 H -0.1086 0.2726 0.6330 0.081 Uiso 1 1 calc R . .
O9 O 0.0136(4) 0.14415(14) 0.2692(3) 0.1337(19) Uani 1 1 d . . .
H1W H 0.0585 0.1223 0.2905 0.201 Uiso 1 1 d R . .
H2W H -0.0323 0.1226 0.2475 0.201 Uiso 1 1 d R . .

loop_
_atom_site_aniso_label
_atom_site_aniso_U_11
_atom_site_aniso_U_22
_atom_site_aniso_U_33
_atom_site_aniso_U_23
_atom_site_aniso_U_13
_atom_site_aniso_U_12
Mn1 0.0151(2) 0.0357(3) 0.0294(3) 0.0001(2) 0.0047(2) -0.0007(2)
Mn2 0.0144(2) 0.0354(3) 0.0292(3) 0.0001(2) 0.0045(2) -0.0003(2)
S1 0.0548(6) 0.0368(6) 0.0394(6) -0.0001(4) 0.0072(5) -0.0004(5)
S2 0.0398(5) 0.0357(5) 0.0380(5) 0.0007(4) 0.0031(4) -0.0012(4)
S3 0.0459(7) 0.0673(8) 0.0723(8) -0.0084(6) 0.0070(6) 0.0004(6)
O1 0.0288(13) 0.0613(18) 0.0270(14) 0.0033(12) 0.0008(11) -0.0032(12)
O2 0.0155(11) 0.0559(17) 0.0385(14) -0.0037(12) 0.0057(10) 0.0016(11)
O3 0.0202(12) 0.086(2) 0.0361(15) 0.0025(14) 0.0115(11) 0.0014(13)
O4 0.0162(12) 0.087(2) 0.0424(15) 0.0091(15) 0.0053(11) 0.0006(13)
O5 0.0150(11) 0.0515(16) 0.0353(13) -0.0012(11) 0.0072(10) -0.0001(10)
O6 0.0295(13) 0.0576(18) 0.0281(14) 0.0040(12) 0.0040(11) -0.0026(12)
O7 0.0151(12) 0.093(2) 0.0453(16) 0.0048(15) 0.0062(11) -0.0003(13)
O8 0.0216(13) 0.103(2) 0.0383(16) -0.0032(16) 0.0127(11) 0.0007(14)
N1 0.0272(15) 0.0377(18) 0.0325(16) 0.0003(14) 0.0071(13) -0.0005(13)
N2 0.0443(19) 0.036(2) 0.052(2) -0.0002(16) 0.0037(16) -0.0041(15)
N3 0.0419(19) 0.041(2) 0.044(2) 0.0061(15) -0.0001(15) -0.0028(15)
N4 0.0315(16) 0.0366(18) 0.0313(16) -0.0004(13) 0.0053(13) 0.0005(13)
N5 0.0358(17) 0.0414(19) 0.0336(17) 0.0000(14) 0.0072(14) -0.0003(14)
N6 0.108(3) 0.035(2) 0.033(2) 0.0022(15) -0.001(2) 0.001(2)
N7 0.104(3) 0.036(2) 0.035(2) -0.0013(16) -0.001(2) -0.003(2)
N8 0.0322(16) 0.0374(18) 0.0294(16) 0.0019(13) 0.0070(13) -0.0001(13)
N9 0.096(4) 0.173(7) 0.085(4) -0.016(5) -0.009(3) 0.037(5)
N10 0.081(3) 0.083(3) 0.068(3) -0.004(3) 0.019(2) 0.000(3)
N11 0.084(3) 0.067(3) 0.070(3) -0.003(2) 0.023(2) -0.007(2)
N12 0.080(4) 0.135(5) 0.075(4) -0.008(4) -0.008(3) -0.017(4)
C1 0.0172(16) 0.0268(19) 0.036(2) 0.0012(15) 0.0045(14) 0.0000(13)
C2 0.0182(16) 0.037(2) 0.0275(18) -0.0009(15) 0.0056(13) 0.0005(14)
C3 0.0179(16) 0.042(2) 0.0276(18) 0.0008(15) 0.0073(13) 0.0015(15)
C4 0.0157(16) 0.046(2) 0.036(2) 0.0024(17) 0.0088(14) -0.0007(15)
C5 0.0148(16) 0.059(3) 0.037(2) 0.0028(18) 0.0027(14) 0.0026(16)
C6 0.0249(18) 0.054(2) 0.032(2) 0.0023(17) 0.0069(15) 0.0019(16)
C7 0.0187(17) 0.048(2) 0.036(2) 0.0001(16) 0.0100(15) -0.0008(15)
C8 0.0176(17) 0.049(2) 0.039(2) 0.0018(18) 0.0101(15) 0.0018(16)
C9 0.029(2) 0.094(3) 0.030(2) 0.000(2) 0.0042(17) 0.002(2)
C10 0.0199(16) 0.0282(19) 0.0319(19) 0.0012(14) 0.0059(14) -0.0005(14)
C11 0.0162(16) 0.039(2) 0.0308(18) 0.0021(16) 0.0048(13) -0.0012(14)
C12 0.0221(17) 0.050(2) 0.033(2) 0.0003(17) 0.0099(15) -0.0006(16)
C13 0.0240(18) 0.059(3) 0.0308(19) 0.0031(18) 0.0049(15) -0.0009(17)
C14 0.0186(17) 0.063(3) 0.037(2) 0.0014(19) 0.0032(15) -0.0004(17)
C15 0.0168(16) 0.048(2) 0.034(2) 0.0028(17) 0.0062(14) 0.0004(16)
C16 0.0219(17) 0.043(2) 0.0304(18) 0.0029(16) 0.0057(14) 0.0013(15)
C17 0.0194(17) 0.050(2) 0.043(2) 0.0044(19) 0.0119(16) 0.0002(16)
C18 0.034(2) 0.083(3) 0.037(2) -0.004(2) 0.0051(18) -0.004(2)
C19 0.0282(19) 0.038(2) 0.040(2) 0.0055(17) -0.0018(16) -0.0023(16)
C20 0.032(2) 0.036(2) 0.044(2) -0.0005(17) 0.0003(17) -0.0017(16)
C21 0.0292(19) 0.035(2) 0.037(2) 0.0012(16) 0.0131(16) -0.0002(15)
C22 0.045(2) 0.040(2) 0.038(2) 0.0070(18) 0.0096(18) 0.0050(18)
C23 0.037(2) 0.046(2) 0.029(2) -0.0017(17) 0.0069(16) -0.0026(17)
C24 0.032(2) 0.041(2) 0.043(2) -0.0001(18) 0.0094(17) 0.0014(16)
C25 0.033(2) 0.038(2) 0.043(2) 0.0009(17) 0.0121(17) -0.0019(16)
C26 0.0298(19) 0.037(2) 0.038(2) 0.0011(17) 0.0136(16) -0.0001(16)
C27 0.062(3) 0.038(2) 0.032(2) -0.0038(17) 0.0026(19) 0.000(2)
C28 0.059(3) 0.044(3) 0.030(2) 0.0036(18) 0.0047(19) 0.004(2)
C29 0.036(2) 0.041(2) 0.031(2) -0.0071(17) -0.0030(16) 0.0023(17)
C30 0.037(2) 0.041(2) 0.034(2) 0.0032(17) 0.0024(16) 0.0024(17)
C31 0.040(2) 0.046(2) 0.034(2) -0.0060(18) -0.0012(17) 0.0032(18)
C32 0.041(2) 0.040(2) 0.042(2) 0.0023(18) 0.0007(18) 0.0012(18)
C33 0.039(2) 0.034(2) 0.036(2) -0.0006(16) 0.0120(17) 0.0006(16)
C34 0.064(3) 0.041(2) 0.030(2) -0.0001(18) -0.0004(19) -0.002(2)
C35 0.063(3) 0.039(2) 0.028(2) 0.0043(17) 0.0000(19) 0.0005(19)
C36 0.047(2) 0.041(2) 0.032(2) 0.0004(17) 0.0121(17) -0.0027(18)
C37 0.044(2) 0.040(2) 0.030(2) -0.0011(16) 0.0108(17) -0.0001(17)
C38 0.035(2) 0.036(2) 0.034(2) -0.0026(16) 0.0135(17) -0.0012(16)
C39 0.038(2) 0.040(2) 0.041(2) -0.0056(18) 0.0021(17) -0.0028(18)
C40 0.0292(19) 0.042(2) 0.035(2) -0.0014(17) -0.0036(16) -0.0033(16)
C41 0.048(2) 0.041(2) 0.029(2) -0.0053(17) 0.0087(17) -0.0077(18)
C42 0.050(2) 0.037(2) 0.032(2) -0.0009(16) 0.0034(17) -0.0016(18)
C43 0.186(9) 0.138(8) 0.078(5) 0.007(5) -0.012(5) 0.070(7)
C44 0.129(6) 0.107(5) 0.075(4) 0.009(4) 0.004(4) 0.041(4)
C45 0.049(3) 0.092(4) 0.071(4) -0.002(3) 0.017(3) 0.014(3)
C46 0.061(3) 0.109(5) 0.077(4) -0.017(3) 0.023(3) -0.009(3)
C47 0.063(4) 0.145(7) 0.080(4) -0.027(4) 0.009(3) -0.005(4)
C48 0.044(3) 0.084(4) 0.058(3) -0.001(3) 0.017(2) 0.007(2)
C49 0.043(3) 0.068(3) 0.070(3) -0.006(3) 0.017(2) -0.005(2)
C50 0.044(3) 0.071(3) 0.063(3) -0.008(3) 0.012(2) -0.009(2)
C51 0.090(4) 0.072(4) 0.073(4) -0.011(3) 0.010(3) -0.010(3)
C52 0.119(6) 0.092(5) 0.086(5) -0.024(4) 0.003(4) -0.020(4)
C53 0.061(3) 0.104(5) 0.083(4) 0.014(4) 0.010(3) 0.006(3)
C54 0.047(3) 0.080(4) 0.078(4) -0.001(3) 0.021(3) 0.000(3)
O9 0.088(3) 0.083(3) 0.233(6) -0.006(3) 0.040(4) 0.000(2)

loop_
_atom_type_symbol
_atom_type_description
_atom_type_scat_dispersion_real
_atom_type_scat_dispersion_imag
_atom_type_scat_source
C C 0.0033 0.0016 'International Tables Vol C Tables 4.2.6.8 and 6.1.1.4'
H H 0.0000 0.0000 'International Tables Vol C Tables 4.2.6.8 and 6.1.1.4'
N N 0.0061 0.0033 'International Tables Vol C Tables 4.2.6.8 and 6.1.1.4'
O O 0.0106 0.0060 'International Tables Vol C Tables 4.2.6.8 and 6.1.1.4'
S S 0.1246 0.1234 'International Tables Vol C Tables 4.2.6.8 and 6.1.1.4'
Mn Mn 0.3368 0.7283 'International Tables Vol C Tables 4.2.6.8 and 6.1.1.4'

loop_
_geom_angle_atom_site_label_1
_geom_angle_atom_site_label_2
_geom_angle_atom_site_label_3
_geom_angle
_geom_angle_site_symmetry_1
_geom_angle_site_symmetry_3
_geom_angle_publ_flag
O1 Mn1 O5 124.20(9) . . ?
O1 Mn1 O8 90.38(10) . 1_455 ?
O5 Mn1 O8 145.34(10) . 1_455 ?
O1 Mn1 N4 91.52(10) . 2_646 ?
O5 Mn1 N4 87.85(10) . 2_646 ?
O8 Mn1 N4 89.13(11) 1_455 2_646 ?
O1 Mn1 N8 87.43(10) . 2_656 ?
O5 Mn1 N8 85.73(10) . 2_656 ?
O8 Mn1 N8 99.36(11) 1_455 2_656 ?
N4 Mn1 N8 171.45(10) 2_646 2_656 ?
O1 Mn1 O7 145.86(9) . 1_455 ?
O5 Mn1 O7 89.08(9) . 1_455 ?
O8 Mn1 O7 57.17(9) 1_455 1_455 ?
N4 Mn1 O7 97.72(11) 2_646 1_455 ?
N8 Mn1 O7 87.83(10) 2_656 1_455 ?
O1 Mn1 C17 118.45(11) . 1_455 ?
O5 Mn1 C17 117.24(10) . 1_455 ?
O8 Mn1 C17 28.74(10) 1_455 1_455 ?
N4 Mn1 C17 94.20(11) 2_646 1_455 ?
N8 Mn1 C17 93.75(11) 2_656 1_455 ?
O7 Mn1 C17 28.43(10) 1_455 1_455 ?
O6 Mn2 O2 123.09(9) . . ?
O6 Mn2 O3 90.93(9) . 1_655 ?
O2 Mn2 O3 145.81(10) . 1_655 ?
O6 Mn2 N5 86.93(10) . . ?
O2 Mn2 N5 87.71(10) . . ?
O3 Mn2 N5 91.27(11) 1_655 . ?
O6 Mn2 N1 88.97(10) . . ?
O2 Mn2 N1 89.64(10) . . ?
O3 Mn2 N1 94.63(10) 1_655 . ?
N5 Mn2 N1 172.87(11) . . ?
O6 Mn2 O4 147.85(9) . 1_655 ?
O2 Mn2 O4 88.86(9) . 1_655 ?
O3 Mn2 O4 56.99(9) 1_655 1_655 ?
N5 Mn2 O4 91.34(11) . 1_655 ?
N1 Mn2 O4 95.23(10) . 1_655 ?
O6 Mn2 C8 119.47(10) . 1_655 ?
O2 Mn2 C8 117.32(10) . 1_655 ?
O3 Mn2 C8 28.55(10) 1_655 1_655 ?
N5 Mn2 C8 92.15(11) . 1_655 ?
N1 Mn2 C8 94.95(11) . 1_655 ?
O4 Mn2 C8 28.46(9) 1_655 1_655 ?
C25 S1 C24 87.08(18) . . ?
C37 S2 C36 87.02(18) . . ?
C48 S3 C49 87.3(3) . . ?
C1 O1 Mn1 167.3(2) . . ?
C1 O2 Mn2 117.2(2) . . ?
C8 O3 Mn2 93.8(2) . 1_455 ?
C8 O4 Mn2 88.0(2) . 1_455 ?
C10 O5 Mn1 116.2(2) . . ?
C10 O6 Mn2 169.7(2) . . ?
C17 O7 Mn1 89.3(2) . 1_655 ?
C17 O8 Mn1 92.9(2) . 1_655 ?
C19 N1 C23 116.5(3) . . ?
C19 N1 Mn2 119.1(2) . . ?
C23 N1 Mn2 124.4(2) . . ?
C24 N2 N3 113.1(3) . . ?
C25 N3 N2 112.4(3) . . ?
C28 N4 C29 116.5(3) . . ?
C28 N4 Mn1 120.4(2) . 2_656 ?
C29 N4 Mn1 123.0(2) . 2_656 ?
C35 N5 C31 116.5(3) . . ?
C35 N5 Mn2 121.2(2) . . ?
C31 N5 Mn2 122.3(2) . . ?
C36 N6 N7 112.3(3) . . ?
C37 N7 N6 112.7(3) . . ?
C41 N8 C40 116.9(3) . . ?
C41 N8 Mn1 119.9(2) . 2_646 ?
C40 N8 Mn1 122.7(2) . 2_646 ?
C47 N9 C43 116.6(7) . . ?
C48 N10 N11 112.0(4) . . ?
C49 N11 N10 112.8(4) . . ?
C53 N12 C52 116.3(6) . . ?
O1 C1 O2 123.6(3) . . ?
O1 C1 C2 118.9(3) . . ?
O2 C1 C2 117.4(3) . . ?
C7 C2 C3 119.7(3) . . ?
C7 C2 C1 119.5(3) . . ?
C3 C2 C1 120.8(3) . . ?
C2 C3 C4 119.4(3) . . ?
C2 C3 H3 120.3 . . ?
C4 C3 H3 120.3 . . ?
C5 C4 C3 120.0(3) . . ?
C5 C4 C8 120.0(3) . . ?
C3 C4 C8 120.0(3) . . ?
C4 C5 C6 121.6(3) . . ?
C4 C5 H5 119.2 . . ?
C6 C5 H5 119.2 . . ?
C5 C6 C7 117.7(3) . . ?
C5 C6 C9 122.0(3) . . ?
C7 C6 C9 120.3(3) . . ?
C2 C7 C6 121.7(3) . . ?
C2 C7 H7 119.2 . . ?
C6 C7 H7 119.2 . . ?
O4 C8 O3 121.1(3) . . ?
O4 C8 C4 119.9(3) . . ?
O3 C8 C4 118.9(3) . . ?
O4 C8 Mn2 63.57(18) . 1_455 ?
O3 C8 Mn2 57.62(17) . 1_455 ?
C4 C8 Mn2 175.8(3) . 1_455 ?
C6 C9 H9A 109.5 . . ?
C6 C9 H9B 109.5 . . ?
H9A C9 H9B 109.5 . . ?
C6 C9 H9C 109.5 . . ?
H9A C9 H9C 109.5 . . ?
H9B C9 H9C 109.5 . . ?
O6 C10 O5 123.6(3) . . ?
O6 C10 C11 118.9(3) . . ?
O5 C10 C11 117.5(3) . . ?
C12 C11 C16 119.9(3) . . ?
C12 C11 C10 119.8(3) . . ?
C16 C11 C10 120.3(3) . . ?
C11 C12 C13 121.7(3) . . ?
C11 C12 H12 119.1 . . ?
C13 C12 H12 119.1 . . ?
C14 C13 C12 117.7(3) . . ?
C14 C13 C18 121.7(3) . . ?
C12 C13 C18 120.5(3) . . ?
C13 C14 C15 121.5(3) . . ?
C13 C14 H14 119.3 . . ?
C15 C14 H14 119.3 . . ?
C14 C15 C16 120.2(3) . . ?
C14 C15 C17 119.9(3) . . ?
C16 C15 C17 119.9(3) . . ?
C15 C16 C11 119.0(3) . . ?
C15 C16 H16 120.5 . . ?
C11 C16 H16 120.5 . . ?
O7 C17 O8 120.6(3) . . ?
O7 C17 C15 120.5(3) . . ?
O8 C17 C15 118.9(3) . . ?
O7 C17 Mn1 62.29(18) . 1_655 ?
O8 C17 Mn1 58.32(17) . 1_655 ?
C15 C17 Mn1 177.0(3) . 1_655 ?
C13 C18 H18A 109.5 . . ?
C13 C18 H18B 109.5 . . ?
H18A C18 H18B 109.5 . . ?
C13 C18 H18C 109.5 . . ?
H18A C18 H18C 109.5 . . ?
H18B C18 H18C 109.5 . . ?
N1 C19 C20 124.1(3) . . ?
N1 C19 H19 117.9 . . ?
C20 C19 H19 117.9 . . ?
C19 C20 C21 119.0(3) . . ?
C19 C20 H20 120.5 . . ?
C21 C20 H20 120.5 . . ?
C22 C21 C20 117.9(3) . . ?
C22 C21 C24 124.0(3) . . ?
C20 C21 C24 118.1(3) . . ?
C23 C22 C21 119.6(4) . . ?
C23 C22 H22 120.2 . . ?
C21 C22 H22 120.2 . . ?
N1 C23 C22 122.9(3) . . ?
N1 C23 H23 118.6 . . ?
C22 C23 H23 118.6 . . ?
N2 C24 C21 121.4(3) . . ?
N2 C24 S1 113.5(3) . . ?
C21 C24 S1 125.1(3) . . ?
N3 C25 C26 121.7(3) . . ?
N3 C25 S1 113.9(3) . . ?
C26 C25 S1 124.4(3) . . ?
C27 C26 C30 117.9(3) . . ?
C27 C26 C25 122.8(3) . . ?
C30 C26 C25 119.3(3) . . ?
C28 C27 C26 119.1(4) . . ?
C28 C27 H27 120.4 . . ?
C26 C27 H27 120.4 . . ?
N4 C28 C27 123.6(4) . . ?
N4 C28 H28 118.2 . . ?
C27 C28 H28 118.2 . . ?
N4 C29 C30 124.1(3) . . ?
N4 C29 H29 117.9 . . ?
C30 C29 H29 117.9 . . ?
C29 C30 C26 118.7(3) . . ?
C29 C30 H30 120.6 . . ?
C26 C30 H30 120.6 . . ?
N5 C31 C32 124.0(4) . . ?
N5 C31 H31 118.0 . . ?
C32 C31 H31 118.0 . . ?
C31 C32 C33 118.4(4) . . ?
C31 C32 H32 120.8 . . ?
C33 C32 H32 120.8 . . ?
C34 C33 C32 118.0(4) . . ?
C34 C33 C36 119.7(3) . . ?
C32 C33 C36 122.3(3) . . ?
C35 C34 C33 119.7(4) . . ?
C35 C34 H34 120.1 . . ?
C33 C34 H34 120.1 . . ?
N5 C35 C34 123.3(4) . . ?
N5 C35 H35 118.4 . . ?
C34 C35 H35 118.4 . . ?
N6 C36 C33 121.0(3) . . ?
N6 C36 S2 114.2(3) . . ?
C33 C36 S2 124.8(3) . . ?
N7 C37 C38 121.4(3) . . ?
N7 C37 S2 113.8(3) . . ?
C38 C37 S2 124.8(3) . . ?
C42 C38 C39 117.8(3) . . ?
C42 C38 C37 120.0(3) . . ?
C39 C38 C37 122.2(3) . . ?
C40 C39 C38 119.6(3) . . ?
C40 C39 H39 120.2 . . ?
C38 C39 H39 120.2 . . ?
N8 C40 C39 122.8(3) . . ?
N8 C40 H40 118.6 . . ?
C39 C40 H40 118.6 . . ?
N8 C41 C42 123.9(3) . . ?
N8 C41 H41 118.1 . . ?
C42 C41 H41 118.1 . . ?
C41 C42 C38 119.1(3) . . ?
C41 C42 H42 120.5 . . ?
C38 C42 H42 120.5 . . ?
N9 C43 C44 123.7(8) . . ?
N9 C43 H43 118.1 . . ?
C44 C43 H43 118.1 . . ?
C43 C44 C45 119.2(7) . . ?
C43 C44 H44 120.4 . . ?
C45 C44 H44 120.4 . . ?
C46 C45 C44 117.8(6) . . ?
C46 C45 C48 122.0(5) . . ?
C44 C45 C48 120.2(6) . . ?
C45 C46 C47 118.7(6) . . ?
C45 C46 H46 120.6 . . ?
C47 C46 H46 120.6 . . ?
N9 C47 C46 123.9(7) . . ?
N9 C47 H47 118.1 . . ?
C46 C47 H47 118.1 . . ?
N10 C48 C45 122.0(5) . . ?
N10 C48 S3 114.2(4) . . ?
C45 C48 S3 123.7(4) . . ?
N11 C49 C50 122.1(5) . . ?
N11 C49 S3 113.7(4) . . ?
C50 C49 S3 124.2(4) . . ?
C51 C50 C54 118.1(5) . . ?
C51 C50 C49 119.7(5) . . ?
C54 C50 C49 122.1(5) . . ?
C50 C51 C52 118.6(6) . . ?
C50 C51 H51 120.7 . . ?
C52 C51 H51 120.7 . . ?
N12 C52 C51 124.7(6) . . ?
N12 C52 H52 117.6 . . ?
C51 C52 H52 117.6 . . ?
N12 C53 C54 124.2(6) . . ?
N12 C53 H53 117.9 . . ?
C54 C53 H53 117.9 . . ?
C50 C54 C53 118.0(5) . . ?
C50 C54 H54 121.0 . . ?
C53 C54 H54 121.0 . . ?
H1W O9 H2W 76.6 . . ?

loop_
_geom_bond_atom_site_label_1
_geom_bond_atom_site_label_2
_geom_bond_distance
_geom_bond_site_symmetry_2
_geom_bond_publ_flag
Mn1 O1 2.118(2) . ?
Mn1 O5 2.141(2) . ?
Mn1 O8 2.224(2) 1_455 ?
Mn1 N4 2.277(3) 2_646 ?
Mn1 N8 2.300(3) 2_656 ?
Mn1 O7 2.311(3) 1_455 ?
Mn1 C17 2.610(3) 1_455 ?
Mn2 O6 2.122(2) . ?
Mn2 O2 2.135(2) . ?
Mn2 O3 2.217(2) 1_655 ?
Mn2 N5 2.274(3) . ?
Mn2 N1 2.275(3) . ?
Mn2 O4 2.347(3) 1_655 ?
Mn2 C8 2.619(3) 1_655 ?
S1 C25 1.720(4) . ?
S1 C24 1.723(4) . ?
S2 C37 1.719(4) . ?
S2 C36 1.719(4) . ?
S3 C48 1.715(5) . ?
S3 C49 1.719(5) . ?
O1 C1 1.249(4) . ?
O2 C1 1.260(4) . ?
O3 C8 1.255(4) . ?
O3 Mn2 2.217(2) 1_455 ?
O4 C8 1.249(4) . ?
O4 Mn2 2.347(3) 1_455 ?
O5 C10 1.255(4) . ?
O6 C10 1.252(4) . ?
O7 C17 1.243(4) . ?
O7 Mn1 2.311(3) 1_655 ?
O8 C17 1.257(4) . ?
O8 Mn1 2.224(2) 1_655 ?
N1 C19 1.341(4) . ?
N1 C23 1.348(4) . ?
N2 C24 1.306(5) . ?
N2 N3 1.361(4) . ?
N3 C25 1.308(5) . ?
N4 C28 1.336(5) . ?
N4 C29 1.337(4) . ?
N4 Mn1 2.277(3) 2_656 ?
N5 C35 1.336(4) . ?
N5 C31 1.348(5) . ?
N6 C36 1.299(5) . ?
N6 N7 1.372(5) . ?
N7 C37 1.303(5) . ?
N8 C41 1.341(4) . ?
N8 C40 1.345(4) . ?
N8 Mn1 2.300(3) 2_646 ?
N9 C47 1.310(8) . ?
N9 C43 1.332(9) . ?
N10 C48 1.308(6) . ?
N10 N11 1.371(6) . ?
N11 C49 1.307(6) . ?
N12 C53 1.315(7) . ?
N12 C52 1.319(8) . ?
C1 C2 1.504(4) . ?
C2 C7 1.392(5) . ?
C2 C3 1.392(4) . ?
C3 C4 1.394(4) . ?
C3 H3 0.9300 . ?
C4 C5 1.389(5) . ?
C4 C8 1.514(4) . ?
C5 C6 1.390(5) . ?
C5 H5 0.9300 . ?
C6 C7 1.394(5) . ?
C6 C9 1.515(5) . ?
C7 H7 0.9300 . ?
C8 Mn2 2.619(3) 1_455 ?
C9 H9A 0.9600 . ?
C9 H9B 0.9600 . ?
C9 H9C 0.9600 . ?
C10 C11 1.515(4) . ?
C11 C12 1.384(5) . ?
C11 C16 1.400(4) . ?
C12 C13 1.393(5) . ?
C12 H12 0.9300 . ?
C13 C14 1.388(5) . ?
C13 C18 1.508(5) . ?
C14 C15 1.389(5) . ?
C14 H14 0.9300 . ?
C15 C16 1.392(4) . ?
C15 C17 1.513(5) . ?
C16 H16 0.9300 . ?
C17 Mn1 2.610(3) 1_655 ?
C18 H18A 0.9600 . ?
C18 H18B 0.9600 . ?
C18 H18C 0.9600 . ?
C19 C20 1.371(5) . ?
C19 H19 0.9300 . ?
C20 C21 1.385(5) . ?
C20 H20 0.9300 . ?
C21 C22 1.383(5) . ?
C21 C24 1.475(5) . ?
C22 C23 1.382(5) . ?
C22 H22 0.9300 . ?
C23 H23 0.9300 . ?
C25 C26 1.489(5) . ?
C26 C27 1.386(5) . ?
C26 C30 1.387(5) . ?
C27 C28 1.373(5) . ?
C27 H27 0.9300 . ?
C28 H28 0.9300 . ?
C29 C30 1.369(5) . ?
C29 H29 0.9300 . ?
C30 H30 0.9300 . ?
C31 C32 1.373(5) . ?
C31 H31 0.9300 . ?
C32 C33 1.391(5) . ?
C32 H32 0.9300 . ?
C33 C34 1.378(5) . ?
C33 C36 1.479(5) . ?
C34 C35 1.372(5) . ?
C34 H34 0.9300 . ?
C35 H35 0.9300 . ?
C37 C38 1.479(5) . ?
C38 C42 1.382(5) . ?
C38 C39 1.389(5) . ?
C39 C40 1.377(5) . ?
C39 H39 0.9300 . ?
C40 H40 0.9300 . ?
C41 C42 1.372(5) . ?
C41 H41 0.9300 . ?
C42 H42 0.9300 . ?
C43 C44 1.379(9) . ?
C43 H43 0.9300 . ?
C44 C45 1.381(8) . ?
C44 H44 0.9300 . ?
C45 C46 1.365(7) . ?
C45 C48 1.478(7) . ?
C46 C47 1.405(8) . ?
C46 H46 0.9300 . ?
C47 H47 0.9300 . ?
C49 C50 1.463(7) . ?
C50 C51 1.376(7) . ?
C50 C54 1.381(7) . ?
C51 C52 1.385(8) . ?
C51 H51 0.9300 . ?
C52 H52 0.9300 . ?
C53 C54 1.409(7) . ?
C53 H53 0.9300 . ?
C54 H54 0.9300 . ?
O9 H1W 0.8500 . ?
O9 H2W 0.8489 . ?

loop_
_geom_hbond_atom_site_label_D
_geom_hbond_atom_site_label_H
_geom_hbond_atom_site_label_A
_geom_hbond_distance_DH
_geom_hbond_distance_HA
_geom_hbond_distance_DA
_geom_hbond_angle_DHA
_geom_hbond_site_symmetry_A
O9 H2W O8 0.85 2.19 3.040(5) 179.4 3_666
O9 H1W O3 0.85 2.15 3.004(5) 178.7 3_566

loop_
_geom_torsion_atom_site_label_1
_geom_torsion_atom_site_label_2
_geom_torsion_atom_site_label_3
_geom_torsion_atom_site_label_4
_geom_torsion
_geom_torsion_site_symmetry_1
_geom_torsion_site_symmetry_2
_geom_torsion_site_symmetry_3
_geom_torsion_site_symmetry_4
_geom_torsion_publ_flag
O5 Mn1 O1 C1 71.7(10) . . . . ?
O8 Mn1 O1 C1 -105.9(10) 1_455 . . . ?
N4 Mn1 O1 C1 -16.8(10) 2_646 . . . ?
N8 Mn1 O1 C1 154.7(10) 2_656 . . . ?
O7 Mn1 O1 C1 -122.9(10) 1_455 . . . ?
C17 Mn1 O1 C1 -112.4(10) 1_455 . . . ?
O6 Mn2 O2 C1 9.8(3) . . . . ?
O3 Mn2 O2 C1 -176.5(2) 1_655 . . . ?
N5 Mn2 O2 C1 94.6(2) . . . . ?
N1 Mn2 O2 C1 -78.8(2) . . . . ?
O4 Mn2 O2 C1 -174.0(2) 1_655 . . . ?
C8 Mn2 O2 C1 -174.2(2) 1_655 . . . ?
O1 Mn1 O5 C10 -4.3(3) . . . . ?
O8 Mn1 O5 C10 171.4(2) 1_455 . . . ?
N4 Mn1 O5 C10 86.1(2) 2_646 . . . ?
N8 Mn1 O5 C10 -88.3(2) 2_656 . . . ?
O7 Mn1 O5 C10 -176.2(2) 1_455 . . . ?
C17 Mn1 O5 C10 179.7(2) 1_455 . . . ?
O2 Mn2 O6 C10 -70.6(13) . . . . ?
O3 Mn2 O6 C10 112.9(13) 1_655 . . . ?
N5 Mn2 O6 C10 -155.9(13) . . . . ?
N1 Mn2 O6 C10 18.3(13) . . . . ?
O4 Mn2 O6 C10 116.5(12) 1_655 . . . ?
C8 Mn2 O6 C10 113.4(13) 1_655 . . . ?
O6 Mn2 N1 C19 28.7(3) . . . . ?
O2 Mn2 N1 C19 151.8(3) . . . . ?
O3 Mn2 N1 C19 -62.1(3) 1_655 . . . ?
N5 Mn2 N1 C19 83.7(9) . . . . ?
O4 Mn2 N1 C19 -119.3(3) 1_655 . . . ?
C8 Mn2 N1 C19 -90.8(3) 1_655 . . . ?
O6 Mn2 N1 C23 -152.7(3) . . . . ?
O2 Mn2 N1 C23 -29.6(3) . . . . ?
O3 Mn2 N1 C23 116.5(3) 1_655 . . . ?
N5 Mn2 N1 C23 -97.8(9) . . . . ?
O4 Mn2 N1 C23 59.2(3) 1_655 . . . ?
C8 Mn2 N1 C23 87.8(3) 1_655 . . . ?
C24 N2 N3 C25 0.1(5) . . . . ?
O6 Mn2 N5 C35 156.4(3) . . . . ?
O2 Mn2 N5 C35 33.1(3) . . . . ?
O3 Mn2 N5 C35 -112.7(3) 1_655 . . . ?
N1 Mn2 N5 C35 101.4(9) . . . . ?
O4 Mn2 N5 C35 -55.7(3) 1_655 . . . ?
C8 Mn2 N5 C35 -84.2(3) 1_655 . . . ?
O6 Mn2 N5 C31 -26.1(3) . . . . ?
O2 Mn2 N5 C31 -149.4(3) . . . . ?
O3 Mn2 N5 C31 64.8(3) 1_655 . . . ?
N1 Mn2 N5 C31 -81.1(9) . . . . ?
O4 Mn2 N5 C31 121.8(3) 1_655 . . . ?
C8 Mn2 N5 C31 93.3(3) 1_655 . . . ?
C36 N6 N7 C37 0.0(6) . . . . ?
C48 N10 N11 C49 0.2(6) . . . . ?
Mn1 O1 C1 O2 -69.1(12) . . . . ?
Mn1 O1 C1 C2 110.9(10) . . . . ?
Mn2 O2 C1 O1 2.5(4) . . . . ?
Mn2 O2 C1 C2 -177.4(2) . . . . ?
O1 C1 C2 C7 170.3(3) . . . . ?
O2 C1 C2 C7 -9.7(5) . . . . ?
O1 C1 C2 C3 -9.2(5) . . . . ?
O2 C1 C2 C3 170.8(3) . . . . ?
C7 C2 C3 C4 0.9(5) . . . . ?
C1 C2 C3 C4 -179.6(3) . . . . ?
C2 C3 C4 C5 -1.2(5) . . . . ?
C2 C3 C4 C8 -179.1(3) . . . . ?
C3 C4 C5 C6 0.4(6) . . . . ?
C8 C4 C5 C6 178.3(3) . . . . ?
C4 C5 C6 C7 0.7(6) . . . . ?
C4 C5 C6 C9 -179.2(4) . . . . ?
C3 C2 C7 C6 0.2(5) . . . . ?
C1 C2 C7 C6 -179.4(3) . . . . ?
C5 C6 C7 C2 -0.9(6) . . . . ?
C9 C6 C7 C2 179.0(4) . . . . ?
Mn2 O4 C8 O3 2.4(4) 1_455 . . . ?
Mn2 O4 C8 C4 -177.3(3) 1_455 . . . ?
Mn2 O3 C8 O4 -2.5(4) 1_455 . . . ?
Mn2 O3 C8 C4 177.2(3) 1_455 . . . ?
C5 C4 C8 O4 -1.2(6) . . . . ?
C3 C4 C8 O4 176.7(3) . . . . ?
C5 C4 C8 O3 179.0(4) . . . . ?
C3 C4 C8 O3 -3.1(5) . . . . ?
C5 C4 C8 Mn2 -147(3) . . . 1_455 ?
C3 C4 C8 Mn2 31(4) . . . 1_455 ?
Mn2 O6 C10 O5 71.8(14) . . . . ?
Mn2 O6 C10 C11 -108.4(12) . . . . ?
Mn1 O5 C10 O6 -8.8(4) . . . . ?
Mn1 O5 C10 C11 171.4(2) . . . . ?
O6 C10 C11 C12 177.2(3) . . . . ?
O5 C10 C11 C12 -3.1(5) . . . . ?
O6 C10 C11 C16 -0.8(5) . . . . ?
O5 C10 C11 C16 179.0(3) . . . . ?
C16 C11 C12 C13 -1.1(6) . . . . ?
C10 C11 C12 C13 -179.1(3) . . . . ?
C11 C12 C13 C14 0.2(6) . . . . ?
C11 C12 C13 C18 179.6(4) . . . . ?
C12 C13 C14 C15 0.1(6) . . . . ?
C18 C13 C14 C15 -179.3(4) . . . . ?
C13 C14 C15 C16 0.6(6) . . . . ?
C13 C14 C15 C17 179.4(4) . . . . ?
C14 C15 C16 C11 -1.4(5) . . . . ?
C17 C15 C16 C11 179.7(3) . . . . ?
C12 C11 C16 C15 1.7(5) . . . . ?
C10 C11 C16 C15 179.7(3) . . . . ?
Mn1 O7 C17 O8 1.1(4) 1_655 . . . ?
Mn1 O7 C17 C15 -178.6(3) 1_655 . . . ?
Mn1 O8 C17 O7 -1.1(4) 1_655 . . . ?
Mn1 O8 C17 C15 178.5(3) 1_655 . . . ?
C14 C15 C17 O7 1.4(6) . . . . ?
C16 C15 C17 O7 -179.7(4) . . . . ?
C14 C15 C17 O8 -178.2(4) . . . . ?
C16 C15 C17 O8 0.6(6) . . . . ?
C14 C15 C17 Mn1 -154(5) . . . 1_655 ?
C16 C15 C17 Mn1 25(6) . . . 1_655 ?
C23 N1 C19 C20 0.0(5) . . . . ?
Mn2 N1 C19 C20 178.7(3) . . . . ?
N1 C19 C20 C21 -0.2(6) . . . . ?
C19 C20 C21 C22 0.5(5) . . . . ?
C19 C20 C21 C24 -178.8(3) . . . . ?
C20 C21 C22 C23 -0.6(5) . . . . ?
C24 C21 C22 C23 178.6(3) . . . . ?
C19 N1 C23 C22 -0.1(5) . . . . ?
Mn2 N1 C23 C22 -178.7(3) . . . . ?
C21 C22 C23 N1 0.4(6) . . . . ?
N3 N2 C24 C21 178.4(3) . . . . ?
N3 N2 C24 S1 -0.8(4) . . . . ?
C22 C21 C24 N2 170.2(4) . . . . ?
C20 C21 C24 N2 -10.6(5) . . . . ?
C22 C21 C24 S1 -10.7(5) . . . . ?
C20 C21 C24 S1 168.6(3) . . . . ?
C25 S1 C24 N2 1.0(3) . . . . ?
C25 S1 C24 C21 -178.2(3) . . . . ?
N2 N3 C25 C26 -178.7(3) . . . . ?
N2 N3 C25 S1 0.6(4) . . . . ?
C24 S1 C25 N3 -0.9(3) . . . . ?
C24 S1 C25 C26 178.4(3) . . . . ?
N3 C25 C26 C27 -178.9(4) . . . . ?
S1 C25 C26 C27 1.8(5) . . . . ?
N3 C25 C26 C30 1.6(5) . . . . ?
S1 C25 C26 C30 -177.7(3) . . . . ?
C30 C26 C27 C28 -0.1(6) . . . . ?
C25 C26 C27 C28 -179.5(4) . . . . ?
C29 N4 C28 C27 0.1(6) . . . . ?
Mn1 N4 C28 C27 178.0(3) 2_656 . . . ?
C26 C27 C28 N4 0.2(7) . . . . ?
C28 N4 C29 C30 -0.6(6) . . . . ?
Mn1 N4 C29 C30 -178.4(3) 2_656 . . . ?
N4 C29 C30 C26 0.7(6) . . . . ?
C27 C26 C30 C29 -0.3(6) . . . . ?
C25 C26 C30 C29 179.2(3) . . . . ?
C35 N5 C31 C32 0.1(6) . . . . ?
Mn2 N5 C31 C32 -177.5(3) . . . . ?
N5 C31 C32 C33 1.1(6) . . . . ?
C31 C32 C33 C34 -1.7(6) . . . . ?
C31 C32 C33 C36 179.2(4) . . . . ?
C32 C33 C34 C35 1.2(6) . . . . ?
C36 C33 C34 C35 -179.6(4) . . . . ?
C31 N5 C35 C34 -0.6(6) . . . . ?
Mn2 N5 C35 C34 177.0(3) . . . . ?
C33 C34 C35 N5 -0.1(7) . . . . ?
N7 N6 C36 C33 -179.2(4) . . . . ?
N7 N6 C36 S2 0.9(5) . . . . ?
C34 C33 C36 N6 6.6(6) . . . . ?
C32 C33 C36 N6 -174.3(4) . . . . ?
C34 C33 C36 S2 -173.5(3) . . . . ?
C32 C33 C36 S2 5.6(6) . . . . ?
C37 S2 C36 N6 -1.2(4) . . . . ?
C37 S2 C36 C33 178.9(4) . . . . ?
N6 N7 C37 C38 178.0(4) . . . . ?
N6 N7 C37 S2 -0.9(5) . . . . ?
C36 S2 C37 N7 1.2(3) . . . . ?
C36 S2 C37 C38 -177.7(3) . . . . ?
N7 C37 C38 C42 -8.0(6) . . . . ?
S2 C37 C38 C42 170.8(3) . . . . ?
N7 C37 C38 C39 172.8(4) . . . . ?
S2 C37 C38 C39 -8.3(5) . . . . ?
C42 C38 C39 C40 0.0(6) . . . . ?
C37 C38 C39 C40 179.2(3) . . . . ?
C41 N8 C40 C39 -1.8(5) . . . . ?
Mn1 N8 C40 C39 170.3(3) 2_646 . . . ?
C38 C39 C40 N8 1.3(6) . . . . ?
C40 N8 C41 C42 0.9(6) . . . . ?
Mn1 N8 C41 C42 -171.4(3) 2_646 . . . ?
N8 C41 C42 C38 0.4(6) . . . . ?
C39 C38 C42 C41 -0.9(6) . . . . ?
C37 C38 C42 C41 179.9(3) . . . . ?
C47 N9 C43 C44 2.8(13) . . . . ?
N9 C43 C44 C45 -3.5(13) . . . . ?
C43 C44 C45 C46 1.6(10) . . . . ?
C43 C44 C45 C48 -179.4(6) . . . . ?
C44 C45 C46 C47 0.7(8) . . . . ?
C48 C45 C46 C47 -178.3(5) . . . . ?
C43 N9 C47 C46 -0.3(11) . . . . ?
C45 C46 C47 N9 -1.4(9) . . . . ?
N11 N10 C48 C45 -176.3(4) . . . . ?
N11 N10 C48 S3 -0.3(6) . . . . ?
C46 C45 C48 N10 169.3(5) . . . . ?
C44 C45 C48 N10 -9.7(8) . . . . ?
C46 C45 C48 S3 -6.3(7) . . . . ?
C44 C45 C48 S3 174.7(5) . . . . ?
C49 S3 C48 N10 0.2(4) . . . . ?
C49 S3 C48 C45 176.2(4) . . . . ?
N10 N11 C49 C50 -178.5(4) . . . . ?
N10 N11 C49 S3 -0.1(5) . . . . ?
C48 S3 C49 N11 -0.1(4) . . . . ?
C48 S3 C49 C50 178.3(4) . . . . ?
N11 C49 C50 C51 -8.5(7) . . . . ?
S3 C49 C50 C51 173.2(4) . . . . ?
N11 C49 C50 C54 171.1(4) . . . . ?
S3 C49 C50 C54 -7.2(7) . . . . ?
C54 C50 C51 C52 -0.2(8) . . . . ?
C49 C50 C51 C52 179.5(5) . . . . ?
C53 N12 C52 C51 -0.5(10) . . . . ?
C50 C51 C52 N12 0.3(10) . . . . ?
C52 N12 C53 C54 0.7(9) . . . . ?
C51 C50 C54 C53 0.3(7) . . . . ?
C49 C50 C54 C53 -179.3(4) . . . . ?
N12 C53 C54 C50 -0.6(8) . . . . ?
